data_4314943
loop_
_publ_author_name
'Ashis K. Patra'
'Koustubh S. Dube'
'Georgia C. Papaefthymiou'
'Jeanet Conradie'
'Abhik Ghosh'
'Todd C. Harrop'

_publ_contact_author_address
;Department of Chemistry, The University of Georgia, 1001 Ceadr St,
 Athens, GA 30602,USA
;
_publ_contact_author_email tharrop@chem.uga.edu
_publ_contact_author_fax 1-706-542-9454
_publ_contact_author_name 'Todd C. Harrop'
_publ_contact_author_phone 1-706-542-3486
_publ_section_title
;
 Stable Eight-Coordinate Iron(III/II) Complexes
;
_journal_name_full 'Inorganic Chemistry'
_journal_page_first 2032
_journal_page_last 2034
_journal_paper_doi 10.1021/ic1001336
_journal_volume 49
_journal_year 2010
_chemical_absolute_configuration rm
_chemical_formula_moiety 'C41 H53 Fe N18 O12'
_chemical_formula_sum 'C41 H53 Fe N18 O12'
_chemical_formula_weight 1045.86
_chemical_name_systematic
;
 ?
;
_space_group_IT_number 2
_symmetry_cell_setting triclinic
_symmetry_space_group_name_Hall '-P 1'
_symmetry_space_group_name_H-M 'P -1'
_atom_sites_solution_hydrogens geom
_atom_sites_solution_primary direct
_atom_sites_solution_secondary difmap
_audit_creation_method SHELXL-97
_cell_angle_alpha 81.757(2)
_cell_angle_beta 79.998(2)
_cell_angle_gamma 83.251(2)
_cell_formula_units_Z 2
_cell_length_a 9.9156(4)
_cell_length_b 11.0794(5)
_cell_length_c 22.5541(10)
_cell_measurement_temperature 100(2)
_cell_measurement_theta_max 27.56
_cell_measurement_theta_min 1.85
_cell_volume 2403.97(18)
_computing_cell_refinement 'Bruker APEX II V2008.6-1'
_computing_data_collection 'Bruker APEX II V2008.6-1'
_computing_data_reduction 'Bruker APEX II V2008.6-1'
_computing_molecular_graphics 'Ortep-3 for Windows (Farrugia, 1997)'
_computing_publication_material 'WinGX publication routines (Farrugia, 1999)'
_computing_structure_refinement 'SHELXL-97 (Sheldrick, 1997)'
_computing_structure_solution 'SHELXS-97 (Sheldrick, 1997)'
_diffrn_ambient_temperature 100(2)
_diffrn_detector_area_resol_mean 0.5
_diffrn_measured_fraction_theta_full 0.994
_diffrn_measured_fraction_theta_max 0.994
_diffrn_measurement_device_type 'Bruker Smart CCD Area Detector'
_diffrn_measurement_method 'omega scans'
_diffrn_radiation_monochromator graphite
_diffrn_radiation_source 'fine-focus sealed tube'
_diffrn_radiation_type MoK\a
_diffrn_radiation_wavelength 0.71073
_diffrn_reflns_av_R_equivalents 0.0535
_diffrn_reflns_av_sigmaI/netI 0.0606
_diffrn_reflns_limit_h_max 12
_diffrn_reflns_limit_h_min -12
_diffrn_reflns_limit_k_max 14
_diffrn_reflns_limit_k_min -14
_diffrn_reflns_limit_l_max 29
_diffrn_reflns_limit_l_min -29
_diffrn_reflns_number 41474
_diffrn_reflns_theta_full 27.56
_diffrn_reflns_theta_max 27.56
_diffrn_reflns_theta_min 1.85
_exptl_absorpt_coefficient_mu 0.394
_exptl_absorpt_correction_T_max 0.9692
_exptl_absorpt_correction_T_min 0.9324
_exptl_absorpt_correction_type multi-scan
_exptl_absorpt_process_details SADABS(Sheldrick,1997)
_exptl_crystal_colour red
_exptl_crystal_density_diffrn 1.445
_exptl_crystal_density_method 'not measured'
_exptl_crystal_description rectangle
_exptl_crystal_F_000 1094
_exptl_crystal_size_max 0.18
_exptl_crystal_size_mid 0.12
_exptl_crystal_size_min 0.08
_refine_diff_density_max 0.729
_refine_diff_density_min -0.518
_refine_diff_density_rms 0.083
_refine_ls_extinction_method none
_refine_ls_goodness_of_fit_ref 1.037
_refine_ls_hydrogen_treatment constr
_refine_ls_matrix_type full
_refine_ls_number_parameters 649
_refine_ls_number_reflns 11040
_refine_ls_number_restraints 0
_refine_ls_restrained_S_all 1.037
_refine_ls_R_factor_all 0.0848
_refine_ls_R_factor_gt 0.0538
_refine_ls_shift/su_max 0.012
_refine_ls_shift/su_mean 0.001
_refine_ls_structure_factor_coef Fsqd
_refine_ls_weighting_details 'calc w=1/[\s^2^(Fo^2^)+(0.0815P)^2^+1.7802P] where P=(Fo^2^+2Fc^2^)/3'
_refine_ls_weighting_scheme calc
_refine_ls_wR_factor_gt 0.1431
_refine_ls_wR_factor_ref 0.1608
_reflns_number_gt 7800
_reflns_number_total 11040
_reflns_threshold_expression >2sigma(I)
_cod_data_source_file ic1001336_si_005.cif
_cod_data_source_block JACScif4
_cod_depositor_comments
;
The following automatic conversions were performed:

'_symmetry_cell_setting' value 'Triclinic' changed to 'triclinic'
according to the built-in table from CIF Core dictionary named
'cif_core.dic' version 2.4.1 from 2010-06-29.

Automatic conversion script
Id: cif_fix_values 1646 2011-03-28 12:23:43Z adriana 
;
_cod_database_code 4314943

loop_
_symmetry_equiv_pos_as_xyz
'x, y, z'
'-x, -y, -z'

loop_
_atom_site_label
_atom_site_type_symbol
_atom_site_fract_x
_atom_site_fract_y
_atom_site_fract_z
_atom_site_U_iso_or_equiv
_atom_site_adp_type
_atom_site_occupancy
_atom_site_symmetry_multiplicity
_atom_site_calc_flag
_atom_site_refinement_flags
_atom_site_disorder_assembly
_atom_site_disorder_group
Fe1 Fe 0.32814(4) 0.20740(3) 0.272065(17) 0.01390(11) Uani 1 1 d . . .
N4 N 0.4317(2) 0.2761(2) 0.34703(10) 0.0163(5) Uani 1 1 d . . .
N8 N 0.5015(2) 0.4906(2) 0.14384(10) 0.0196(5) Uani 1 1 d . . .
N10 N 0.3049(2) 0.0117(2) 0.24853(10) 0.0173(5) Uani 1 1 d . . .
N2 N -0.0759(2) 0.3369(2) 0.23629(10) 0.0195(5) Uani 1 1 d . . .
N9 N 0.3960(2) 0.1874(2) 0.16907(10) 0.0171(5) Uani 1 1 d . . .
N12 N 0.1807(2) -0.0831(2) 0.40461(10) 0.0200(5) Uani 1 1 d . . .
O2 O 0.1484(2) -0.3356(2) 0.28477(11) 0.0344(5) Uani 1 1 d . . .
N7 N 0.4033(2) 0.3771(2) 0.22552(10) 0.0172(5) Uani 1 1 d . . .
O5 O -0.0716(2) -0.7361(2) 0.43408(11) 0.0354(6) Uani 1 1 d . . .
N6 N 0.7328(2) 0.0730(2) 0.30764(11) 0.0195(5) Uani 1 1 d . . .
N3 N 0.1842(2) 0.3517(2) 0.32654(10) 0.0141(4) Uani 1 1 d . . .
O4 O -0.2881(2) -0.7571(2) 0.46327(10) 0.0328(5) Uani 1 1 d . . .
O8 O 0.6835(3) 0.2516(3) 0.01481(11) 0.0419(6) Uani 1 1 d . . .
O6 O -0.2246(2) -0.6032(2) 0.39811(11) 0.0377(6) Uani 1 1 d . . .
N14 N -0.1932(2) -0.6987(2) 0.43178(11) 0.0235(5) Uani 1 1 d . . .
N11 N 0.2477(2) 0.0933(2) 0.35605(10) 0.0176(5) Uani 1 1 d . . .
N5 N 0.5367(2) 0.1166(2) 0.27082(10) 0.0182(5) Uani 1 1 d . . .
N13 N 0.0336(3) -0.2842(2) 0.27662(12) 0.0280(6) Uani 1 1 d . . .
N1 N 0.1319(2) 0.2393(2) 0.23874(10) 0.0176(5) Uani 1 1 d . . .
N17 N 0.9248(3) 0.5041(3) -0.09035(13) 0.0349(7) Uani 1 1 d . . .
O3 O 0.0149(2) -0.1698(2) 0.26967(13) 0.0434(6) Uani 1 1 d . . .
O9 O 0.8989(3) 0.2346(3) 0.02341(16) 0.0641(9) Uani 1 1 d . . .
C31 C 0.1682(3) -0.0048(3) 0.44713(13) 0.0224(6) Uani 1 1 d . . .
H31 H 0.1372 -0.0223 0.4895 0.027 Uiso 1 1 calc R . .
C11 C 0.3572(3) 0.3576(2) 0.38653(12) 0.0162(5) Uani 1 1 d . . .
N15 N 0.7757(3) 0.2451(3) 0.04617(13) 0.0327(6) Uani 1 1 d . . .
C29 C 0.2297(3) -0.0217(3) 0.35059(12) 0.0178(6) Uani 1 1 d . . .
C27 C 0.3347(3) -0.0165(2) 0.18841(12) 0.0162(5) Uani 1 1 d . . .
C5 C 0.0675(3) 0.3858(2) 0.31003(12) 0.0166(5) Uani 1 1 d . . .
H5 H 0.0042 0.4467 0.3279 0.020 Uiso 1 1 calc R . .
C7 C 0.1369(3) 0.4686(2) 0.41537(12) 0.0185(6) Uani 1 1 d . . .
H7 H 0.0454 0.4946 0.4086 0.022 Uiso 1 1 calc R . .
C25 C 0.3420(3) -0.1420(3) 0.10964(14) 0.0238(6) Uani 1 1 d . . .
H25 H 0.3315 -0.2182 0.0971 0.029 Uiso 1 1 calc R . .
C6 C 0.2235(3) 0.3970(2) 0.37597(12) 0.0156(5) Uani 1 1 d . . .
O11 O 0.7251(3) 0.6168(3) -0.05819(13) 0.0536(7) Uani 1 1 d . . .
O10 O 0.6867(3) -0.2442(3) 0.15594(15) 0.0658(9) Uani 1 1 d . . .
C4 C 0.0399(3) 0.3244(3) 0.26212(12) 0.0171(5) Uani 1 1 d . . .
N16 N 0.8520(3) -0.1267(3) 0.10609(13) 0.0314(6) Uani 1 1 d . . .
C22 C 0.3812(3) 0.0786(3) 0.14548(12) 0.0174(6) Uani 1 1 d . . .
C28 C 0.2615(3) -0.0671(3) 0.29307(12) 0.0191(6) Uani 1 1 d . . .
H28 H 0.2514 -0.1492 0.2882 0.023 Uiso 1 1 calc R . .
C32 C 0.2092(3) 0.1038(3) 0.41670(13) 0.0218(6) Uani 1 1 d . . .
H32 H 0.2109 0.1759 0.4348 0.026 Uiso 1 1 calc R . .
O1 O -0.0633(3) -0.3454(3) 0.27582(16) 0.0626(9) Uani 1 1 d . . .
C1 C 0.0714(3) 0.1960(3) 0.19661(13) 0.0232(6) Uani 1 1 d . . .
H1 H 0.1123 0.1336 0.1725 0.028 Uiso 1 1 calc R . .
C23 C 0.4032(3) 0.0653(3) 0.08349(13) 0.0237(6) Uani 1 1 d . . .
H23 H 0.4314 0.1313 0.0538 0.028 Uiso 1 1 calc R . .
C19 C 0.5570(3) 0.5316(3) 0.08008(13) 0.0273(7) Uani 1 1 d . . .
H19A H 0.5842 0.6148 0.0767 0.041 Uiso 1 1 calc R . .
H19B H 0.4863 0.5311 0.0547 0.041 Uiso 1 1 calc R . .
H19C H 0.6373 0.4762 0.0665 0.041 Uiso 1 1 calc R . .
C3 C -0.2002(3) 0.4207(3) 0.25036(14) 0.0267(7) Uani 1 1 d . . .
H3A H -0.2674 0.4104 0.2248 0.040 Uiso 1 1 calc R . .
H3B H -0.1760 0.5055 0.2425 0.040 Uiso 1 1 calc R . .
H3C H -0.2400 0.4023 0.2932 0.040 Uiso 1 1 calc R . .
C2 C -0.0563(3) 0.2562(3) 0.19459(13) 0.0240(6) Uani 1 1 d . . .
H2 H -0.1192 0.2442 0.1691 0.029 Uiso 1 1 calc R . .
O7 O 0.7435(3) 0.2508(3) 0.10176(12) 0.0606(9) Uani 1 1 d . . .
C17 C 0.4196(3) 0.4898(3) 0.24071(13) 0.0205(6) Uani 1 1 d . . .
H17 H 0.3925 0.5150 0.2799 0.025 Uiso 1 1 calc R . .
O12 O -0.1875(3) -0.1716(3) 0.44708(15) 0.0693(9) Uani 1 1 d . . .
C10 C 0.4067(3) 0.3946(3) 0.43483(13) 0.0219(6) Uani 1 1 d . . .
H10 H 0.4989 0.3709 0.4410 0.026 Uiso 1 1 calc R . .
C18 C 0.4805(3) 0.5598(3) 0.19069(13) 0.0215(6) Uani 1 1 d . . .
H18 H 0.5040 0.6411 0.1888 0.026 Uiso 1 1 calc R . .
C14 C 0.6184(3) 0.0300(3) 0.23956(14) 0.0264(7) Uani 1 1 d . . .
H14 H 0.5948 -0.0055 0.2073 0.032 Uiso 1 1 calc R . .
C21 C 0.4505(3) 0.2777(3) 0.13534(12) 0.0177(6) Uani 1 1 d . . .
H21 H 0.4857 0.2762 0.0935 0.021 Uiso 1 1 calc R . .
C9 C 0.3191(3) 0.4664(3) 0.47346(13) 0.0223(6) Uani 1 1 d . . .
H9 H 0.3514 0.4916 0.5066 0.027 Uiso 1 1 calc R . .
C8 C 0.1836(3) 0.5020(3) 0.46411(12) 0.0199(6) Uani 1 1 d . . .
H8 H 0.1236 0.5494 0.4915 0.024 Uiso 1 1 calc R . .
C26 C 0.3159(3) -0.1284(3) 0.17049(13) 0.0209(6) Uani 1 1 d . . .
H26 H 0.2855 -0.1940 0.1999 0.025 Uiso 1 1 calc R . .
C20 C 0.4536(3) 0.3815(3) 0.16643(12) 0.0167(5) Uani 1 1 d . . .
C12 C 0.5521(3) 0.2261(3) 0.35375(12) 0.0181(6) Uani 1 1 d . . .
H12 H 0.5998 0.2440 0.3840 0.022 Uiso 1 1 calc R . .
C13 C 0.6088(3) 0.1409(3) 0.31183(12) 0.0170(5) Uani 1 1 d . . .
C15 C 0.7392(3) 0.0027(3) 0.26229(15) 0.0279(7) Uani 1 1 d . . .
H15 H 0.8134 -0.0545 0.2489 0.034 Uiso 1 1 calc R . .
C16 C 0.8408(3) 0.0737(3) 0.34463(14) 0.0267(7) Uani 1 1 d . . .
H16A H 0.9191 0.0157 0.3315 0.040 Uiso 1 1 calc R . .
H16B H 0.8044 0.0496 0.3874 0.040 Uiso 1 1 calc R . .
H16C H 0.8709 0.1562 0.3397 0.040 Uiso 1 1 calc R . .
C40 C -0.4005(7) -0.2961(6) 0.3608(3) 0.098(2) Uani 1 1 d . . .
N18 N -0.3601(4) -0.2165(4) 0.40105(19) 0.0657(11) Uani 1 1 d . . .
C30 C 0.1505(4) -0.2118(3) 0.41584(14) 0.0313(7) Uani 1 1 d . . .
H30A H 0.1159 -0.2332 0.4590 0.047 Uiso 1 1 calc R . .
H30B H 0.2347 -0.2646 0.4042 0.047 Uiso 1 1 calc R . .
H30C H 0.0808 -0.2236 0.3918 0.047 Uiso 1 1 calc R . .
C24 C 0.3835(3) -0.0450(3) 0.06635(13) 0.0246(6) Uani 1 1 d . . .
H24 H 0.3983 -0.0550 0.0245 0.030 Uiso 1 1 calc R . .
C35 C 0.7960(4) -0.2006(3) 0.15355(17) 0.0373(8) Uani 1 1 d . . .
C37 C 1.0705(4) 0.4752(4) -0.08705(19) 0.0451(9) Uani 1 1 d . . .
C34 C 0.9798(4) -0.0734(4) 0.10658(19) 0.0450(9) Uani 1 1 d . . .
C36 C 0.8594(4) 0.4199(4) -0.1184(2) 0.0518(11) Uani 1 1 d . . .
C38 C 0.8521(4) 0.5961(4) -0.06320(16) 0.0404(9) Uani 1 1 d . . .
C33 C 0.7889(4) -0.0929(4) 0.0512(2) 0.0538(11) Uani 1 1 d . . .
C41 C -0.2303(4) -0.2343(5) 0.4144(2) 0.0569(11) Uani 1 1 d . . .
C39 C -0.4599(5) -0.1245(6) 0.4278(3) 0.093(2) Uani 1 1 d . . .

loop_
_atom_site_aniso_label
_atom_site_aniso_U_11
_atom_site_aniso_U_22
_atom_site_aniso_U_33
_atom_site_aniso_U_23
_atom_site_aniso_U_13
_atom_site_aniso_U_12
Fe1 0.01368(19) 0.0142(2) 0.01403(19) -0.00251(14) -0.00224(14) -0.00113(14)
N4 0.0143(11) 0.0171(12) 0.0176(11) -0.0044(9) -0.0010(8) -0.0015(9)
N8 0.0201(12) 0.0171(12) 0.0203(12) 0.0004(10) -0.0006(9) -0.0043(9)
N10 0.0185(11) 0.0164(12) 0.0172(11) -0.0028(9) -0.0032(9) -0.0018(9)
N2 0.0159(11) 0.0252(13) 0.0180(12) -0.0033(10) -0.0052(9) 0.0001(10)
N9 0.0183(11) 0.0172(12) 0.0163(11) -0.0036(9) -0.0027(9) -0.0015(9)
N12 0.0230(12) 0.0187(12) 0.0178(12) 0.0014(10) -0.0035(9) -0.0046(10)
O2 0.0291(12) 0.0230(12) 0.0498(15) -0.0010(10) -0.0108(10) 0.0047(9)
N7 0.0165(11) 0.0172(12) 0.0177(12) -0.0040(9) -0.0010(9) -0.0006(9)
O5 0.0173(11) 0.0486(15) 0.0393(14) -0.0056(11) -0.0036(9) 0.0003(10)
N6 0.0141(11) 0.0213(13) 0.0236(12) -0.0054(10) -0.0048(9) 0.0021(9)
N3 0.0143(11) 0.0133(11) 0.0144(11) -0.0019(9) -0.0006(8) -0.0026(9)
O4 0.0237(11) 0.0477(15) 0.0268(12) 0.0056(10) -0.0052(9) -0.0134(10)
O8 0.0419(14) 0.0619(18) 0.0285(13) -0.0157(12) -0.0095(10) -0.0139(12)
O6 0.0361(13) 0.0424(15) 0.0306(13) 0.0061(11) -0.0051(10) -0.0007(11)
N14 0.0224(13) 0.0317(15) 0.0182(12) -0.0081(11) -0.0043(10) -0.0028(11)
N11 0.0195(11) 0.0166(12) 0.0162(11) -0.0012(9) -0.0029(9) -0.0010(9)
N5 0.0174(11) 0.0184(12) 0.0199(12) -0.0064(10) -0.0029(9) -0.0019(9)
N13 0.0261(14) 0.0296(15) 0.0282(14) -0.0023(12) -0.0053(11) -0.0027(11)
N1 0.0166(11) 0.0191(12) 0.0179(12) -0.0028(9) -0.0036(9) -0.0029(9)
N17 0.0348(15) 0.0332(16) 0.0366(16) 0.0027(13) -0.0086(12) -0.0069(13)
O3 0.0337(13) 0.0246(13) 0.0732(19) -0.0069(12) -0.0188(12) 0.0078(10)
O9 0.0264(14) 0.075(2) 0.086(2) -0.0191(18) 0.0088(14) -0.0033(14)
C31 0.0266(15) 0.0223(15) 0.0164(14) -0.0012(12) 0.0001(11) -0.0008(12)
C11 0.0184(13) 0.0148(13) 0.0150(13) -0.0019(10) -0.0009(10) -0.0024(11)
N15 0.0290(15) 0.0306(16) 0.0409(17) -0.0115(13) -0.0038(12) -0.0061(12)
C29 0.0174(13) 0.0185(14) 0.0168(13) 0.0022(11) -0.0043(10) -0.0025(11)
C27 0.0156(13) 0.0169(14) 0.0171(13) -0.0043(11) -0.0039(10) -0.0013(10)
C5 0.0149(13) 0.0169(14) 0.0165(13) -0.0008(11) -0.0002(10) -0.0010(10)
C7 0.0183(13) 0.0145(14) 0.0216(14) -0.0017(11) -0.0008(10) -0.0012(11)
C25 0.0234(15) 0.0216(15) 0.0290(16) -0.0111(13) -0.0042(12) -0.0025(12)
C6 0.0192(13) 0.0122(13) 0.0153(13) -0.0006(10) -0.0027(10) -0.0026(10)
O11 0.0461(16) 0.062(2) 0.0468(17) 0.0020(14) -0.0105(13) 0.0125(14)
O10 0.0550(18) 0.071(2) 0.074(2) -0.0043(17) 0.0019(15) -0.0407(17)
C4 0.0140(13) 0.0204(14) 0.0168(13) 0.0004(11) -0.0035(10) -0.0033(11)
N16 0.0225(13) 0.0313(16) 0.0419(16) -0.0036(13) -0.0079(12) -0.0058(11)
C22 0.0151(13) 0.0198(14) 0.0192(14) -0.0071(11) -0.0040(10) -0.0019(11)
C28 0.0228(14) 0.0163(14) 0.0198(14) -0.0014(11) -0.0066(11) -0.0045(11)
C32 0.0267(15) 0.0185(15) 0.0192(14) -0.0043(11) -0.0005(11) 0.0001(12)
O1 0.0465(16) 0.0475(18) 0.100(3) 0.0149(17) -0.0359(16) -0.0252(14)
C1 0.0247(15) 0.0256(16) 0.0209(14) -0.0071(12) -0.0044(11) -0.0035(12)
C23 0.0275(15) 0.0260(16) 0.0171(14) -0.0035(12) 0.0005(11) -0.0054(12)
C19 0.0318(17) 0.0249(16) 0.0223(15) 0.0028(13) 0.0034(12) -0.0092(13)
C3 0.0176(14) 0.0365(18) 0.0269(16) -0.0067(14) -0.0086(12) 0.0047(13)
C2 0.0231(15) 0.0283(17) 0.0235(15) -0.0057(13) -0.0086(12) -0.0041(12)
O7 0.0376(15) 0.117(3) 0.0334(15) -0.0190(16) -0.0173(12) -0.0053(16)
C17 0.0208(14) 0.0164(14) 0.0239(15) -0.0053(12) -0.0008(11) -0.0015(11)
O12 0.067(2) 0.085(3) 0.054(2) -0.0043(18) -0.0071(16) -0.0077(18)
C10 0.0208(14) 0.0238(15) 0.0239(15) -0.0080(12) -0.0081(11) -0.0005(12)
C18 0.0221(14) 0.0161(14) 0.0264(15) -0.0043(12) -0.0026(11) -0.0018(11)
C14 0.0226(15) 0.0294(17) 0.0303(16) -0.0172(14) -0.0062(12) 0.0038(12)
C21 0.0165(13) 0.0212(15) 0.0151(13) -0.0030(11) -0.0010(10) -0.0018(11)
C9 0.0262(15) 0.0216(15) 0.0220(15) -0.0079(12) -0.0070(11) -0.0029(12)
C8 0.0243(14) 0.0162(14) 0.0186(14) -0.0059(11) 0.0004(11) -0.0008(11)
C26 0.0222(14) 0.0175(14) 0.0233(15) -0.0045(12) -0.0018(11) -0.0031(11)
C20 0.0144(12) 0.0170(14) 0.0178(13) -0.0016(11) 0.0003(10) -0.0023(10)
C12 0.0180(13) 0.0183(14) 0.0195(14) -0.0044(11) -0.0052(10) -0.0026(11)
C13 0.0136(12) 0.0178(14) 0.0190(13) -0.0032(11) -0.0012(10) 0.0000(10)
C15 0.0209(15) 0.0289(17) 0.0357(18) -0.0154(14) -0.0045(12) 0.0047(12)
C16 0.0169(14) 0.0323(18) 0.0329(17) -0.0090(14) -0.0107(12) 0.0050(12)
C40 0.094(5) 0.095(5) 0.113(5) 0.000(4) -0.035(4) -0.027(4)
N18 0.046(2) 0.074(3) 0.069(3) 0.020(2) -0.0086(19) -0.008(2)
C30 0.047(2) 0.0246(17) 0.0245(16) 0.0021(13) -0.0065(14) -0.0163(15)
C24 0.0283(16) 0.0296(17) 0.0175(14) -0.0093(12) -0.0014(11) -0.0043(13)
C35 0.0357(19) 0.0312(19) 0.044(2) -0.0084(16) 0.0051(15) -0.0105(15)
C37 0.0294(18) 0.053(3) 0.052(2) -0.0016(19) -0.0076(16) -0.0063(17)
C34 0.0294(18) 0.051(2) 0.058(3) -0.004(2) -0.0107(17) -0.0172(17)
C36 0.049(2) 0.045(2) 0.069(3) -0.013(2) -0.022(2) -0.0106(19)
C38 0.045(2) 0.042(2) 0.0310(19) 0.0052(16) -0.0073(15) 0.0024(17)
C33 0.050(2) 0.056(3) 0.058(3) 0.010(2) -0.031(2) -0.007(2)
C41 0.047(2) 0.065(3) 0.050(3) 0.011(2) -0.002(2) -0.005(2)
C39 0.043(3) 0.091(4) 0.114(5) 0.037(4) 0.022(3) 0.012(3)

loop_
_atom_type_symbol
_atom_type_description
_atom_type_scat_dispersion_real
_atom_type_scat_dispersion_imag
_atom_type_scat_source
C C 0.0033 0.0016 'International Tables Vol C Tables 4.2.6.8 and 6.1.1.4'
H H 0.0000 0.0000 'International Tables Vol C Tables 4.2.6.8 and 6.1.1.4'
N N 0.0061 0.0033 'International Tables Vol C Tables 4.2.6.8 and 6.1.1.4'
O O 0.0106 0.0060 'International Tables Vol C Tables 4.2.6.8 and 6.1.1.4'
Fe Fe 0.3463 0.8444 'International Tables Vol C Tables 4.2.6.8 and 6.1.1.4'

loop_
_geom_angle_atom_site_label_1
_geom_angle_atom_site_label_2
_geom_angle_atom_site_label_3
_geom_angle
_geom_angle_site_symmetry_1
_geom_angle_site_symmetry_3
_geom_angle_publ_flag
N7 Fe1 N1 94.78(9) . . ?
N7 Fe1 N5 92.28(9) . . ?
N1 Fe1 N5 151.67(8) . . ?
N7 Fe1 N11 150.67(8) . . ?
N1 Fe1 N11 94.39(8) . . ?
N5 Fe1 N11 92.72(9) . . ?
N7 Fe1 N9 71.14(8) . . ?
N1 Fe1 N9 78.22(8) . . ?
N5 Fe1 N9 78.22(8) . . ?
N11 Fe1 N9 138.11(8) . . ?
N7 Fe1 N3 78.80(8) . . ?
N1 Fe1 N3 71.13(8) . . ?
N5 Fe1 N3 137.20(8) . . ?
N11 Fe1 N3 77.96(8) . . ?
N9 Fe1 N3 134.59(8) . . ?
N7 Fe1 N10 137.91(8) . . ?
N1 Fe1 N10 78.94(8) . . ?
N5 Fe1 N10 77.48(8) . . ?
N11 Fe1 N10 71.28(8) . . ?
N9 Fe1 N10 66.82(8) . . ?
N3 Fe1 N10 134.78(8) . . ?
N7 Fe1 N4 77.78(8) . . ?
N1 Fe1 N4 137.74(8) . . ?
N5 Fe1 N4 70.58(8) . . ?
N11 Fe1 N4 76.72(8) . . ?
N9 Fe1 N4 134.52(8) . . ?
N3 Fe1 N4 66.61(7) . . ?
N10 Fe1 N4 133.05(8) . . ?
C12 N4 C11 122.0(2) . . ?
C12 N4 Fe1 116.53(17) . . ?
C11 N4 Fe1 121.11(16) . . ?
C20 N8 C18 106.9(2) . . ?
C20 N8 C19 127.0(2) . . ?
C18 N8 C19 126.0(2) . . ?
C28 N10 C27 121.8(2) . . ?
C28 N10 Fe1 116.55(18) . . ?
C27 N10 Fe1 121.61(17) . . ?
C4 N2 C2 107.2(2) . . ?
C4 N2 C3 127.0(2) . . ?
C2 N2 C3 125.8(2) . . ?
C21 N9 C22 121.6(2) . . ?
C21 N9 Fe1 116.99(18) . . ?
C22 N9 Fe1 121.41(17) . . ?
C29 N12 C31 107.4(2) . . ?
C29 N12 C30 126.2(2) . . ?
C31 N12 C30 126.3(2) . . ?
C20 N7 C17 105.3(2) . . ?
C20 N7 Fe1 117.76(18) . . ?
C17 N7 Fe1 136.88(19) . . ?
C13 N6 C15 107.1(2) . . ?
C13 N6 C16 127.3(2) . . ?
C15 N6 C16 125.7(2) . . ?
C5 N3 C6 121.5(2) . . ?
C5 N3 Fe1 116.66(17) . . ?
C6 N3 Fe1 121.88(16) . . ?
O5 N14 O6 121.0(3) . . ?
O5 N14 O4 120.2(3) . . ?
O6 N14 O4 118.8(2) . . ?
C29 N11 C32 105.2(2) . . ?
C29 N11 Fe1 116.29(18) . . ?
C32 N11 Fe1 138.49(19) . . ?
C13 N5 C14 105.7(2) . . ?
C13 N5 Fe1 117.66(17) . . ?
C14 N5 Fe1 136.49(18) . . ?
O2 N13 O1 120.7(3) . . ?
O2 N13 O3 119.7(3) . . ?
O1 N13 O3 119.7(3) . . ?
C4 N1 C1 105.6(2) . . ?
C4 N1 Fe1 117.17(17) . . ?
C1 N1 Fe1 137.24(19) . . ?
C38 N17 C37 120.8(3) . . ?
C38 N17 C36 121.8(3) . . ?
C37 N17 C36 117.0(3) . . ?
N12 C31 C32 106.3(2) . . ?
N12 C31 H31 126.9 . . ?
C32 C31 H31 126.9 . . ?
C6 C11 C10 120.4(2) . . ?
C6 C11 N4 114.9(2) . . ?
C10 C11 N4 124.6(2) . . ?
O8 N15 O9 121.5(3) . . ?
O8 N15 O7 119.1(3) . . ?
O9 N15 O7 119.4(3) . . ?
N11 C29 N12 111.3(2) . . ?
N11 C29 C28 121.2(2) . . ?
N12 C29 C28 127.5(3) . . ?
C22 C27 C26 120.3(2) . . ?
C22 C27 N10 114.8(2) . . ?
C26 C27 N10 124.9(3) . . ?
N3 C5 C4 114.3(2) . . ?
N3 C5 H5 122.8 . . ?
C4 C5 H5 122.8 . . ?
C8 C7 C6 120.1(3) . . ?
C8 C7 H7 120.0 . . ?
C6 C7 H7 120.0 . . ?
C26 C25 C24 120.6(3) . . ?
C26 C25 H25 119.7 . . ?
C24 C25 H25 119.7 . . ?
C7 C6 C11 119.8(2) . . ?
C7 C6 N3 124.9(2) . . ?
C11 C6 N3 115.2(2) . . ?
N1 C4 N2 110.9(2) . . ?
N1 C4 C5 120.5(2) . . ?
N2 C4 C5 128.5(2) . . ?
C35 N16 C34 121.3(3) . . ?
C35 N16 C33 122.3(3) . . ?
C34 N16 C33 116.3(3) . . ?
C27 C22 C23 120.2(2) . . ?
C27 C22 N9 115.2(2) . . ?
C23 C22 N9 124.5(3) . . ?
N10 C28 C29 114.6(2) . . ?
N10 C28 H28 122.7 . . ?
C29 C28 H28 122.7 . . ?
C31 C32 N11 109.8(2) . . ?
C31 C32 H32 125.1 . . ?
N11 C32 H32 125.1 . . ?
C2 C1 N1 109.7(2) . . ?
C2 C1 H1 125.1 . . ?
N1 C1 H1 125.1 . . ?
C24 C23 C22 118.9(3) . . ?
C24 C23 H23 120.6 . . ?
C22 C23 H23 120.6 . . ?
N8 C19 H19A 109.5 . . ?
N8 C19 H19B 109.5 . . ?
H19A C19 H19B 109.5 . . ?
N8 C19 H19C 109.5 . . ?
H19A C19 H19C 109.5 . . ?
H19B C19 H19C 109.5 . . ?
N2 C3 H3A 109.5 . . ?
N2 C3 H3B 109.5 . . ?
H3A C3 H3B 109.5 . . ?
N2 C3 H3C 109.5 . . ?
H3A C3 H3C 109.5 . . ?
H3B C3 H3C 109.5 . . ?
N2 C2 C1 106.5(2) . . ?
N2 C2 H2 126.7 . . ?
C1 C2 H2 126.7 . . ?
C18 C17 N7 109.4(2) . . ?
C18 C17 H17 125.3 . . ?
N7 C17 H17 125.3 . . ?
C9 C10 C11 119.0(3) . . ?
C9 C10 H10 120.5 . . ?
C11 C10 H10 120.5 . . ?
C17 C18 N8 106.9(2) . . ?
C17 C18 H18 126.5 . . ?
N8 C18 H18 126.5 . . ?
C15 C14 N5 109.3(2) . . ?
C15 C14 H14 125.4 . . ?
N5 C14 H14 125.4 . . ?
N9 C21 C20 114.0(2) . . ?
N9 C21 H21 123.0 . . ?
C20 C21 H21 123.0 . . ?
C10 C9 C8 120.6(3) . . ?
C10 C9 H9 119.7 . . ?
C8 C9 H9 119.7 . . ?
C7 C8 C9 120.2(2) . . ?
C7 C8 H8 119.9 . . ?
C9 C8 H8 119.9 . . ?
C25 C26 C27 119.1(3) . . ?
C25 C26 H26 120.4 . . ?
C27 C26 H26 120.4 . . ?
N7 C20 N8 111.5(2) . . ?
N7 C20 C21 119.9(2) . . ?
N8 C20 C21 128.6(2) . . ?
N4 C12 C13 114.4(2) . . ?
N4 C12 H12 122.8 . . ?
C13 C12 H12 122.8 . . ?
N5 C13 N6 110.9(2) . . ?
N5 C13 C12 120.7(2) . . ?
N6 C13 C12 128.4(2) . . ?
N6 C15 C14 107.0(2) . . ?
N6 C15 H15 126.5 . . ?
C14 C15 H15 126.5 . . ?
N6 C16 H16A 109.5 . . ?
N6 C16 H16B 109.5 . . ?
H16A C16 H16B 109.5 . . ?
N6 C16 H16C 109.5 . . ?
H16A C16 H16C 109.5 . . ?
H16B C16 H16C 109.5 . . ?
C41 N18 C39 120.6(5) . . ?
C41 N18 C40 119.0(5) . . ?
C39 N18 C40 120.3(5) . . ?
N12 C30 H30A 109.5 . . ?
N12 C30 H30B 109.5 . . ?
H30A C30 H30B 109.5 . . ?
N12 C30 H30C 109.5 . . ?
H30A C30 H30C 109.5 . . ?
H30B C30 H30C 109.5 . . ?
C23 C24 C25 120.8(3) . . ?
C23 C24 H24 119.6 . . ?
C25 C24 H24 119.6 . . ?
O10 C35 N16 123.6(4) . . ?
O11 C38 N17 124.1(4) . . ?
O12 C41 N18 123.4(5) . . ?

loop_
_geom_bond_atom_site_label_1
_geom_bond_atom_site_label_2
_geom_bond_distance
_geom_bond_site_symmetry_2
_geom_bond_publ_flag
Fe1 N7 2.164(2) . ?
Fe1 N1 2.179(2) . ?
Fe1 N5 2.188(2) . ?
Fe1 N11 2.202(2) . ?
Fe1 N9 2.338(2) . ?
Fe1 N3 2.349(2) . ?
Fe1 N10 2.351(2) . ?
Fe1 N4 2.377(2) . ?
N4 C12 1.280(3) . ?
N4 C11 1.415(3) . ?
N8 C20 1.349(4) . ?
N8 C18 1.366(4) . ?
N8 C19 1.474(4) . ?
N10 C28 1.282(4) . ?
N10 C27 1.409(3) . ?
N2 C4 1.360(3) . ?
N2 C2 1.363(4) . ?
N2 C3 1.470(4) . ?
N9 C21 1.280(4) . ?
N9 C22 1.418(3) . ?
N12 C29 1.348(4) . ?
N12 C31 1.363(4) . ?
N12 C30 1.470(4) . ?
O2 N13 1.243(3) . ?
N7 C20 1.336(3) . ?
N7 C17 1.375(3) . ?
O5 N14 1.236(3) . ?
N6 C13 1.360(3) . ?
N6 C15 1.361(4) . ?
N6 C16 1.469(3) . ?
N3 C5 1.276(3) . ?
N3 C6 1.416(3) . ?
O4 N14 1.259(3) . ?
O8 N15 1.240(4) . ?
O6 N14 1.252(3) . ?
N11 C29 1.333(3) . ?
N11 C32 1.373(3) . ?
N5 C13 1.336(3) . ?
N5 C14 1.374(3) . ?
N13 O1 1.243(3) . ?
N13 O3 1.251(3) . ?
N1 C4 1.331(3) . ?
N1 C1 1.375(3) . ?
N17 C38 1.337(5) . ?
N17 C37 1.455(4) . ?
N17 C36 1.464(5) . ?
O9 N15 1.239(4) . ?
C31 C32 1.366(4) . ?
C31 H31 0.9500 . ?
C11 C6 1.396(4) . ?
C11 C10 1.399(4) . ?
N15 O7 1.248(4) . ?
C29 C28 1.430(4) . ?
C27 C22 1.388(4) . ?
C27 C26 1.399(4) . ?
C5 C4 1.436(4) . ?
C5 H5 0.9500 . ?
C7 C8 1.376(4) . ?
C7 C6 1.391(4) . ?
C7 H7 0.9500 . ?
C25 C26 1.378(4) . ?
C25 C24 1.393(4) . ?
C25 H25 0.9500 . ?
O11 C38 1.242(4) . ?
O10 C35 1.227(4) . ?
N16 C35 1.331(4) . ?
N16 C34 1.462(4) . ?
N16 C33 1.466(5) . ?
C22 C23 1.403(4) . ?
C28 H28 0.9500 . ?
C32 H32 0.9500 . ?
C1 C2 1.365(4) . ?
C1 H1 0.9500 . ?
C23 C24 1.378(4) . ?
C23 H23 0.9500 . ?
C19 H19A 0.9800 . ?
C19 H19B 0.9800 . ?
C19 H19C 0.9800 . ?
C3 H3A 0.9800 . ?
C3 H3B 0.9800 . ?
C3 H3C 0.9800 . ?
C2 H2 0.9500 . ?
C17 C18 1.365(4) . ?
C17 H17 0.9500 . ?
O12 C41 1.236(6) . ?
C10 C9 1.385(4) . ?
C10 H10 0.9500 . ?
C18 H18 0.9500 . ?
C14 C15 1.368(4) . ?
C14 H14 0.9500 . ?
C21 C20 1.436(4) . ?
C21 H21 0.9500 . ?
C9 C8 1.398(4) . ?
C9 H9 0.9500 . ?
C8 H8 0.9500 . ?
C26 H26 0.9500 . ?
C12 C13 1.431(4) . ?
C12 H12 0.9500 . ?
C15 H15 0.9500 . ?
C16 H16A 0.9800 . ?
C16 H16B 0.9800 . ?
C16 H16C 0.9800 . ?
C40 N18 1.484(8) . ?
N18 C41 1.358(6) . ?
N18 C39 1.454(7) . ?
C30 H30A 0.9800 . ?
C30 H30B 0.9800 . ?
C30 H30C 0.9800 . ?
C24 H24 0.9500 . ?
